data_1539212
loop_
_publ_author_name
'Schmid, B.'
'Haelg, B.'
'Furrer, A.'
'Urland, W.'
'Kremer, R.'

_publ_section_title
;
 Structure and crystal fields of Pr Br3 and Pr Cl3: A neutron study
;
_journal_name_full 'Journal of Applied Physics'
_journal_page_first 3426
_journal_page_last 3428
_journal_volume 61
_journal_year 1987
_chemical_formula_sum 'Br3 Pr'
_chemical_name_systematic 'Pr Br3'
_space_group_IT_number 176
_symmetry_space_group_name_Hall '-P 6c'
_symmetry_space_group_name_H-M 'P 63/m'
_cell_angle_alpha 90
_cell_angle_beta 90
_cell_angle_gamma 120
_cell_formula_units_Z 2
_cell_length_a 7.8864
_cell_length_b 7.8864
_cell_length_c 4.395
_cell_volume 236.727
_citation_journal_id_ASTM JAPIAU
_cod_data_source_file Schmid_JAPIAU_1987_1718.cif
_cod_data_source_block Br3Pr1
_cod_original_cell_volume 236.7266
_cod_original_formula_sum 'Br3 Pr1'
_cod_database_code 1539212

loop_
_symmetry_equiv_pos_as_xyz
x,y,z
x-y,x,z+1/2
-y,x-y,z
-x,-y,z+1/2
-x+y,-x,z
y,-x+y,z+1/2
-x,-y,-z
-x+y,-x,-z-1/2
y,-x+y,-z
x,y,-z-1/2
x-y,x,-z
-y,x-y,-z-1/2

loop_
_atom_site_label
_atom_site_type_symbol
_atom_site_fract_x
_atom_site_fract_y
_atom_site_fract_z
_atom_site_occupancy
_atom_site_U_iso_or_equiv
Br1 Br-1 0.2971 0.3829 0.25 1 0.0
Pr1 Pr+3 0.6667 0.3333 0.25 1 0.0
